data_4000211
loop_
_publ_author_name
'Li, Linyan'
'Lu, Peichao'
'Wang, Yaoyang'
'Jin, Xianglin'
'Li, Guobao'
'Wang, Yingxia'
'You, Liping'
'Lin, Jianhua'

_publ_section_title
;
 Synthesis of Rare Earth Polyborates Using Molten Boric Acid as a Flux
;
_journal_coden_ASTM CMATEX
_journal_issue 12
_journal_name_full 'Chemistry of Materials'
_journal_page_first 4963
_journal_page_last 4968
_journal_paper_doi 10.1021/cm0203870
_journal_volume 14
_journal_year 2002
_chemical_formula_sum 'B5 Gd O9'
_space_group_IT_number 142
_symmetry_cell_setting tetragonal
_symmetry_space_group_name_Hall '-I 4bd 2c'
_symmetry_space_group_name_H-M 'I 41/a c d :2'
_cell_angle_alpha 90.0
_cell_angle_beta 90.0
_cell_angle_gamma 90.0
_cell_length_a 8.23813(6)
_cell_length_b 8.23813
_cell_length_c 33.6377(4)
_pd_phase_name GdB5O9
_refine_ls_goodness_of_fit_all 1.94
_refine_ls_number_parameters 26
_refine_ls_shift/esd_max 5.68
_refine_ls_shift/esd_mean 0.33
_cod_depositor_comments
;
 Updated bibliographic information.

 Antanas Vaitkus,
 2019-10-01
;
_cod_original_sg_symbol_H-M 'I 41/a c d'
_cod_original_formula_sum 'Gd B5 O9'
_cod_database_code 4000211

loop_
_symmetry_equiv_pos_as_xyz
+x,+y,+z
-y+1/4,+x+3/4,+z+1/4
-x+1/2,-y,+z+1/2
+y+1/4,-x+1/4,+z+3/4
-x,+y,+z+1/2
-y+1/4,-x+3/4,+z+3/4
+x+1/2,-y,+z
+y+1/4,+x+1/4,+z+1/4
-x,-y,-z
+y+3/4,-x+1/4,-z+3/4
+x+1/2,+y,-z+1/2
-y+3/4,+x+3/4,-z+1/4
+x,-y,-z+1/2
+y+3/4,+x+1/4,-z+1/4
-x+1/2,+y,-z
-y+3/4,-x+3/4,-z+3/4
+x+1/2,+y+1/2,+z+1/2
-y+3/4,+x+1/4,+z+3/4
-x,-y+1/2,+z
+y+3/4,-x+3/4,+z+1/4
-x+1/2,+y+1/2,+z
-y+3/4,-x+1/4,+z+1/4
+x,-y+1/2,+z+1/2
+y+3/4,+x+3/4,+z+3/4
-x+1/2,-y+1/2,-z+1/2
+y+1/4,-x+3/4,-z+1/4
+x,+y+1/2,-z
-y+1/4,+x+1/4,-z+3/4
+x+1/2,-y+1/2,-z
+y+1/4,+x+3/4,-z+3/4
-x,+y+1/2,-z+1/2
-y+1/4,-x+1/4,-z+1/4

loop_
_atom_site_label
_atom_site_fract_x
_atom_site_fract_y
_atom_site_fract_z
_atom_site_occupancy
_atom_site_thermal_displace_type
_atom_site_U_iso_or_equiv
_atom_site_symmetry_multiplicity
Gd1 0.0 0.0 0.193806(21) 1.0 Uiso 0.00176(14) 16
O1 -0.5289(11) 0.2036(17) 0.17275(24) 1.0 Uiso 0.0030(8) 32
O2 0.5 0.0 0.12439(19) 1.0 Uiso 0.0030(8) 16
O3 -0.3001(17) 0.0298(12) 0.17786(24) 1.0 Uiso 0.0030(8) 32
O4 -0.1229(6) 0.1229(6) 0.25 1.0 Uiso 0.0030(8) 16
O5 0.25 0.1648(11) 0.125 1.0 Uiso 0.0030(8) 16
O6 0.1645(8) 0.2392(7) 0.21743(18) 1.0 Uiso 0.0030(8) 32
B1 -0.2328(16) 0.2328(16) 0.25 1.0 Uiso 0.0061(25) 16
B2 -0.6287(21) 0.0912(20) 0.1462(4) 1.0 Uiso 0.0061(25) 32
B3 -0.3916(18) 0.1557(15) 0.1897(5) 1.0 Uiso 0.0061(25) 32
